data_9002189
loop_
_publ_author_name
'Nakatsuka, A.'
'Yoshiasa, A.'
'Yamanaka, T.'
'Ohtaka, O.'
'Katsura, T.'
'Ito, E.'

_publ_section_title
;
 Symmetry change of majorite solid-solution in the system Mg3Al2Si3O12-MgSiO3
 Sample: x = .24
;
_journal_name_full 'American Mineralogist'
_journal_page_first 1135
_journal_page_last 1143
_journal_volume 84
_journal_year 1999
_chemical_formula_sum 'Al1.524 Mg3.238 O12 Si3.238'
_chemical_name_mineral Pyrope
_space_group_IT_number 230
_symmetry_space_group_name_Hall '-I 4bd 2c 3'
_symmetry_space_group_name_H-M 'I a -3 d'
_cell_angle_alpha 90
_cell_angle_beta 90
_cell_angle_gamma 90
_cell_length_a 11.4915
_cell_length_b 11.4915
_cell_length_c 11.4915
_cell_formula_units_Z 8
_cell_volume 1517.505
_database_code_amcsd 0002257
_exptl_crystal_density_diffrn 3.526
_cod_original_formula_sum 'Mg3.238 Al1.524 Si3.238 O12'
_cod_database_code 9002189

loop_
_space_group_symop_operation_xyz
x,y,z
1/2+x,1/2+y,1/2+z
z,1/2-x,1/2+y
1/2+z,-x,+y
-y,1/2+z,1/2-x
1/2-y,+z,-x
x,1/2-y,1/2+z
1/2+x,-y,+z
-z,1/2+x,1/2-y
1/2-z,+x,-y
y,1/2-z,1/2+x
1/2+y,-z,+x
-x,1/2+y,1/2-z
1/2-x,+y,-z
3/4+x,1/4-z,3/4-y
1/4+x,3/4-z,1/4-y
3/4-z,1/4+y,3/4+x
1/4-z,3/4+y,1/4+x
3/4+y,1/4-x,3/4-z
1/4+y,3/4-x,1/4-z
3/4-x,1/4+z,3/4+y
1/4-x,3/4+z,1/4+y
3/4+z,1/4-y,3/4-x
1/4+z,3/4-y,1/4-x
3/4-y,1/4+x,3/4+z
1/4-y,3/4+x,1/4+z
1/4+x,1/4+z,1/4+y
3/4+x,3/4+z,3/4+y
1/4-z,1/4-y,1/4-x
3/4-z,3/4-y,3/4-x
1/4+y,1/4+x,1/4+z
3/4+y,3/4+x,3/4+z
1/4-x,1/4-z,1/4-y
3/4-x,3/4-z,3/4-y
1/4+z,1/4+y,1/4+x
3/4+z,3/4+y,3/4+x
1/4-y,1/4-x,1/4-z
3/4-y,3/4-x,3/4-z
1/2+z,x,1/2-y
+z,1/2+x,-y
1/2-y,-z,1/2+x
-y,1/2-z,+x
1/2+x,y,1/2-z
+x,1/2+y,-z
1/2-z,-x,1/2+y
-z,1/2-x,+y
1/2+y,z,1/2-x
+y,1/2+z,-x
1/2-x,-y,1/2+z
-x,1/2-y,+z
1/2-z,1/2+x,y
-z,+x,1/2+y
1/2+y,1/2-z,-x
+y,-z,1/2-x
1/2-x,1/2+y,z
-x,+y,1/2+z
1/2+z,1/2-x,-y
+z,-x,1/2-y
1/2-y,1/2+z,x
-y,+z,1/2+x
1/2+x,1/2-y,-z
+x,-y,1/2-z
3/4-x,3/4+z,1/4-y
1/4-x,1/4+z,3/4-y
3/4+z,3/4-y,1/4+x
1/4+z,1/4-y,3/4+x
3/4-y,3/4+x,1/4-z
1/4-y,1/4+x,3/4-z
3/4+x,3/4-z,1/4+y
1/4+x,1/4-z,3/4+y
3/4-z,3/4+y,1/4-x
1/4-z,1/4+y,3/4-x
3/4+y,3/4-x,1/4+z
1/4+y,1/4-x,3/4+z
1/4-x,3/4-z,3/4+y
3/4-x,1/4-z,1/4+y
1/4+z,3/4+y,3/4-x
3/4+z,1/4+y,1/4-x
1/4-y,3/4-x,3/4+z
3/4-y,1/4-x,1/4+z
1/4+x,3/4+z,3/4-y
3/4+x,1/4+z,1/4-y
1/4-z,3/4-y,3/4+x
3/4-z,1/4-y,1/4+x
1/4+y,3/4+x,3/4-z
3/4+y,1/4+x,1/4-z
-z,-x,-y
1/2-z,1/2-x,1/2-y
y,z,x
1/2+y,1/2+z,1/2+x
-x,-y,-z
1/2-x,1/2-y,1/2-z
z,x,y
1/2+z,1/2+x,1/2+y
-y,-z,-x
1/2-y,1/2-z,1/2-x

loop_
_atom_site_label
_atom_site_fract_x
_atom_site_fract_y
_atom_site_fract_z
_atom_site_occupancy
_atom_site_U_iso_or_equiv
MgX 0.12500 0.00000 0.25000 1.00000 0.01013
MgY 0.00000 0.00000 0.00000 0.11900 0.00608
AlY 0.00000 0.00000 0.00000 0.76200 0.00608
SiY 0.00000 0.00000 0.00000 0.11900 0.00608
SiZ 0.37500 0.00000 0.25000 1.00000 0.00633
O -0.03306 0.05050 0.15407 1.00000 0.00912

loop_
_cod_related_entry_id
_cod_related_entry_database
_cod_related_entry_code
1 AMCSD 0002257
